data_4074279
loop_
_publ_author_name
'Yen, Swee Kuan'
'Koh, Lip Lin'
'Hahn, F. Ekkehardt'
'Huynh, Han Vinh'
'Hor, T. S. Andy'

_publ_section_title
;
 Convenient Entry to Mono- and Dinuclear Palladium(II)
 Benzothiazolin-2-ylidene Complexes and Their Activities toward Heck
 Coupling
;
_journal_issue 21
_journal_name_full Organometallics
_journal_page_first 5105
_journal_paper_doi 10.1021/om060510n
_journal_volume 25
_journal_year 2006
_chemical_formula_sum 'C29 H23 Br4 Cl3 N2 Pd2 S2'
_chemical_formula_weight 1102.40
_chemical_name_systematic
; 
 ? 
;
_space_group_IT_number 2
_symmetry_cell_setting triclinic
_symmetry_space_group_name_Hall '-P 1'
_symmetry_space_group_name_H-M 'P -1'
_atom_sites_solution_hydrogens geom
_atom_sites_solution_primary direct
_atom_sites_solution_secondary difmap
_audit_creation_method SHELXL-97
_cell_angle_alpha 78.703(3)
_cell_angle_beta 74.761(4)
_cell_angle_gamma 85.044(3)
_cell_formula_units_Z 2
_cell_length_a 9.2077(14)
_cell_length_b 11.6041(18)
_cell_length_c 16.817(3)
_cell_measurement_reflns_used 2386
_cell_measurement_temperature 223(2)
_cell_measurement_theta_max 27.30
_cell_measurement_theta_min 2.33
_cell_volume 1698.9(5)
_computing_cell_refinement 'Bruker SMART'
_computing_data_collection 'Bruker SMART'
_computing_data_reduction 'Bruker SAINT'
_computing_molecular_graphics 'Bruker SHELXTL'
_computing_publication_material 'Bruker SHELXTL'
_computing_structure_refinement 'SHELXL-97 (Sheldrick, 1997)'
_computing_structure_solution 'SHELXS-97 (Sheldrick, 1990)'
_diffrn_ambient_temperature 223(2)
_diffrn_measured_fraction_theta_full 0.998
_diffrn_measured_fraction_theta_max 0.998
_diffrn_measurement_device_type 'CCD area detector'
_diffrn_measurement_method 'phi and omega scans'
_diffrn_radiation_monochromator graphite
_diffrn_radiation_source 'fine-focus sealed tube'
_diffrn_radiation_type MoK\a
_diffrn_radiation_wavelength 0.71073
_diffrn_reflns_av_R_equivalents 0.0674
_diffrn_reflns_av_sigmaI/netI 0.0781
_diffrn_reflns_limit_h_max 10
_diffrn_reflns_limit_h_min -10
_diffrn_reflns_limit_k_max 13
_diffrn_reflns_limit_k_min -13
_diffrn_reflns_limit_l_max 19
_diffrn_reflns_limit_l_min -19
_diffrn_reflns_number 16811
_diffrn_reflns_theta_full 25.00
_diffrn_reflns_theta_max 25.00
_diffrn_reflns_theta_min 2.00
_exptl_absorpt_coefficient_mu 6.146
_exptl_absorpt_correction_T_max 0.7093
_exptl_absorpt_correction_T_min 0.4799
_exptl_absorpt_correction_type 'Sadabs, (Sheldrick 2001)'
_exptl_crystal_colour Orange
_exptl_crystal_density_diffrn 2.155
_exptl_crystal_density_meas 0
_exptl_crystal_density_method 'not measured'
_exptl_crystal_description BLOCK
_exptl_crystal_F_000 1052
_exptl_crystal_size_max 0.14
_exptl_crystal_size_mid 0.10
_exptl_crystal_size_min 0.06
_refine_diff_density_max 1.042
_refine_diff_density_min -0.710
_refine_diff_density_rms 0.154
_refine_ls_extinction_method none
_refine_ls_goodness_of_fit_ref 1.068
_refine_ls_hydrogen_treatment mixed
_refine_ls_matrix_type full
_refine_ls_number_parameters 385
_refine_ls_number_reflns 5950
_refine_ls_number_restraints 16
_refine_ls_restrained_S_all 1.075
_refine_ls_R_factor_all 0.0994
_refine_ls_R_factor_gt 0.0594
_refine_ls_shift/su_max 0.000
_refine_ls_shift/su_mean 0.000
_refine_ls_structure_factor_coef Fsqd
_refine_ls_weighting_details 'calc w=1/[\s^2^(Fo^2^)+(0.0406P)^2^+0.0000P] where P=(Fo^2^+2Fc^2^)/3'
_refine_ls_weighting_scheme calc
_refine_ls_wR_factor_gt 0.1105
_refine_ls_wR_factor_ref 0.1230
_reflns_number_gt 3911
_reflns_number_total 5950
_reflns_threshold_expression >2sigma(I)
_cod_data_source_file om060510nsi20060612_104247.cif
_cod_data_source_block 5394
_cod_depositor_comments
;
The following automatic conversions were performed:

'_symmetry_cell_setting' value 'Triclinic' changed to 'triclinic'
according to /home/saulius/struct/CIF-dictionaries/cif_core.dic
dictionary named 'cif_core.dic' version 2.4.1 from 2010-06-29.

Automatic conversion script
Id: cif_fix_values 1715 2011-07-08 13:25:40Z adriana 
;
_cod_original_sg_symbol_H-M P-1
_cod_database_code 4074279

loop_
_symmetry_equiv_pos_as_xyz
'x, y, z'
'-x, -y, -z'

loop_
_atom_site_label
_atom_site_type_symbol
_atom_site_fract_x
_atom_site_fract_y
_atom_site_fract_z
_atom_site_U_iso_or_equiv
_atom_site_adp_type
_atom_site_occupancy
_atom_site_symmetry_multiplicity
_atom_site_calc_flag
_atom_site_refinement_flags
_atom_site_disorder_assembly
_atom_site_disorder_group
Pd1 Pd 1.16625(7) 0.55998(6) 0.13870(4) 0.0283(2) Uani 1 1 d . . .
Pd2 Pd 0.98529(8) 0.83771(6) 0.18111(4) 0.0285(2) Uani 1 1 d . . .
Br1 Br 1.19162(11) 0.70160(8) 0.22504(6) 0.0380(3) Uani 1 1 d . . .
Br2 Br 0.95932(11) 0.69702(8) 0.09529(6) 0.0359(3) Uani 1 1 d . . .
Br3 Br 1.14927(11) 0.42148(9) 0.05373(6) 0.0388(3) Uani 1 1 d . . .
Br4 Br 1.02092(11) 0.97934(8) 0.26145(6) 0.0389(3) Uani 1 1 d . . .
N1 N 1.3340(7) 0.3590(6) 0.2168(4) 0.0269(17) Uani 1 1 d . . .
N3 N 0.6814(8) 0.9201(6) 0.1607(4) 0.0301(18) Uani 1 1 d . . .
S1 S 1.5128(3) 0.5092(2) 0.12211(15) 0.0351(6) Uani 1 1 d . . .
S2 S 0.8705(3) 1.0693(2) 0.07666(15) 0.0353(6) Uani 1 1 d . . .
C1 C 1.3334(9) 0.4624(6) 0.1668(5) 0.0206(19) Uani 1 1 d . . .
C2 C 1.4781(10) 0.3125(8) 0.2238(5) 0.030(2) Uani 1 1 d . . .
C3 C 1.5108(11) 0.2057(8) 0.2728(5) 0.033(2) Uani 1 1 d . . .
H3 H 1.4343 0.1558 0.3064 0.040 Uiso 1 1 calc R . .
C4 C 1.6598(12) 0.1779(8) 0.2692(6) 0.040(3) Uani 1 1 d . . .
H4 H 1.6864 0.1063 0.3001 0.049 Uiso 1 1 calc R . .
C5 C 1.7735(11) 0.2533(8) 0.2207(6) 0.042(3) Uani 1 1 d . . .
H5 H 1.8742 0.2326 0.2213 0.051 Uiso 1 1 calc R . .
C6 C 1.7407(10) 0.3565(8) 0.1725(6) 0.033(2) Uani 1 1 d . . .
H6 H 1.8173 0.4068 0.1396 0.040 Uiso 1 1 calc R . .
C7 C 1.5919(10) 0.3844(7) 0.1736(5) 0.028(2) Uani 1 1 d . . .
C8 C 1.1964(9) 0.2937(8) 0.2608(5) 0.032(2) Uani 1 1 d . . .
H8A H 1.2102 0.2138 0.2484 0.038 Uiso 1 1 calc R . .
H8B H 1.1117 0.3322 0.2395 0.038 Uiso 1 1 calc R . .
C9 C 1.1588(9) 0.2868(8) 0.3548(5) 0.031(2) Uani 1 1 d . . .
C10 C 1.1147(11) 0.1799(9) 0.4069(6) 0.041(3) Uani 1 1 d . . .
H10 H 1.1126 0.1132 0.3833 0.050 Uiso 1 1 calc R . .
C11 C 1.0739(12) 0.1713(11) 0.4936(7) 0.057(3) Uani 1 1 d . . .
H11 H 1.0465 0.0989 0.5289 0.068 Uiso 1 1 calc R . .
C12 C 1.0742(12) 0.2694(11) 0.5262(7) 0.057(3) Uani 1 1 d . . .
H12 H 1.0430 0.2644 0.5846 0.069 Uiso 1 1 calc R . .
C13 C 1.1182(12) 0.3748(10) 0.4773(7) 0.055(3) Uani 1 1 d . . .
H13 H 1.1209 0.4406 0.5017 0.066 Uiso 1 1 calc R . .
C14 C 1.1593(11) 0.3839(8) 0.3901(6) 0.041(3) Uani 1 1 d . . .
H14 H 1.1873 0.4566 0.3555 0.049 Uiso 1 1 calc R . .
C15 C 0.8255(10) 0.9388(7) 0.1435(5) 0.028(2) Uani 1 1 d . . .
C16 C 0.5948(10) 1.0085(8) 0.1200(6) 0.031(2) Uani 1 1 d . . .
C17 C 0.4426(11) 1.0107(8) 0.1256(6) 0.043(3) Uani 1 1 d . . .
H17 H 0.3820 0.9491 0.1589 0.052 Uiso 1 1 calc R . .
C18 C 0.3827(11) 1.1062(9) 0.0808(6) 0.045(3) Uani 1 1 d . . .
H18 H 0.2794 1.1105 0.0829 0.054 Uiso 1 1 calc R . .
C19 C 0.4752(12) 1.1977(9) 0.0319(6) 0.051(3) Uani 1 1 d . . .
H19 H 0.4319 1.2624 0.0018 0.061 Uiso 1 1 calc R . .
C20 C 0.6223(11) 1.1957(8) 0.0268(6) 0.041(3) Uani 1 1 d . . .
H20 H 0.6823 1.2582 -0.0057 0.050 Uiso 1 1 calc R . .
C21 C 0.6847(10) 1.0984(8) 0.0709(5) 0.034(2) Uani 1 1 d . . .
C22 C 0.6070(10) 0.8171(7) 0.2215(5) 0.033(2) Uani 1 1 d . . .
H22A H 0.6813 0.7517 0.2250 0.039 Uiso 1 1 calc R . .
H22B H 0.5272 0.7917 0.2008 0.039 Uiso 1 1 calc R . .
C23 C 0.5404(10) 0.8450(7) 0.3075(5) 0.030(2) Uani 1 1 d . . .
C24 C 0.6293(11) 0.8401(9) 0.3628(6) 0.045(3) Uani 1 1 d . . .
H24 H 0.7328 0.8214 0.3454 0.054 Uiso 1 1 calc R . .
C25 C 0.5702(13) 0.8619(10) 0.4421(7) 0.055(3) Uani 1 1 d . . .
H25 H 0.6332 0.8587 0.4784 0.066 Uiso 1 1 calc R . .
C26 C 0.4198(13) 0.8884(9) 0.4689(6) 0.050(3) Uani 1 1 d . . .
H26 H 0.3789 0.9041 0.5233 0.060 Uiso 1 1 calc R . .
C27 C 0.3305(13) 0.8915(9) 0.4157(7) 0.060(3) Uani 1 1 d . . .
H27 H 0.2265 0.9080 0.4339 0.073 Uiso 1 1 calc R . .
C28 C 0.3904(11) 0.8709(9) 0.3353(6) 0.048(3) Uani 1 1 d . . .
H28 H 0.3270 0.8747 0.2992 0.057 Uiso 1 1 calc R . .
C1S C 0.3375(9) 0.4848(10) 0.6086(6) 0.071(4) Uani 1 1 d D . .
H1S H 0.355(2) 0.430(7) 0.574(4) 0.085 Uiso 1 1 calc R A 1
Cl1A Cl 0.4878(13) 0.4619(14) 0.6547(9) 0.031(4) Uiso 0.20 1 d PD B 2
Cl1 Cl 0.4894(8) 0.4769(9) 0.6520(6) 0.161(4) Uani 0.80 1 d PD B 1
Cl2 Cl 0.1719(4) 0.4512(3) 0.68439(19) 0.0761(10) Uani 1 1 d D B .
Cl3 Cl 0.3216(6) 0.6203(3) 0.5481(3) 0.148(2) Uani 1 1 d D B .

loop_
_atom_site_aniso_label
_atom_site_aniso_U_11
_atom_site_aniso_U_22
_atom_site_aniso_U_33
_atom_site_aniso_U_23
_atom_site_aniso_U_13
_atom_site_aniso_U_12
Pd1 0.0236(4) 0.0277(4) 0.0317(4) -0.0034(3) -0.0073(3) 0.0061(3)
Pd2 0.0263(4) 0.0246(4) 0.0334(4) -0.0042(3) -0.0083(3) 0.0058(3)
Br1 0.0370(6) 0.0315(5) 0.0515(6) -0.0107(5) -0.0222(5) 0.0087(4)
Br2 0.0361(6) 0.0344(5) 0.0418(6) -0.0127(5) -0.0179(5) 0.0121(5)
Br3 0.0355(6) 0.0441(6) 0.0408(6) -0.0160(5) -0.0154(5) 0.0128(5)
Br4 0.0385(6) 0.0333(5) 0.0499(6) -0.0124(5) -0.0186(5) 0.0053(5)
N1 0.018(4) 0.034(4) 0.028(4) -0.002(3) -0.008(3) 0.005(3)
N3 0.033(5) 0.021(4) 0.034(4) 0.000(3) -0.011(4) 0.009(3)
S1 0.0239(12) 0.0274(12) 0.0439(15) 0.0088(11) -0.0034(11) 0.0039(10)
S2 0.0298(13) 0.0296(13) 0.0374(14) 0.0007(11) -0.0001(11) 0.0075(11)
C1 0.019(4) 0.016(4) 0.029(5) -0.001(4) -0.015(4) 0.006(4)
C2 0.027(5) 0.034(5) 0.030(5) 0.003(4) -0.012(4) -0.001(4)
C3 0.044(6) 0.029(5) 0.028(5) -0.008(4) -0.010(4) 0.004(5)
C4 0.058(7) 0.025(5) 0.041(6) -0.005(5) -0.023(5) 0.017(5)
C5 0.041(6) 0.035(6) 0.063(7) -0.020(5) -0.033(6) 0.019(5)
C6 0.025(5) 0.036(5) 0.039(6) -0.007(5) -0.012(4) 0.004(4)
C7 0.036(6) 0.020(4) 0.030(5) -0.003(4) -0.014(4) 0.013(4)
C8 0.024(5) 0.032(5) 0.036(5) 0.003(4) -0.005(4) -0.007(4)
C9 0.018(5) 0.039(5) 0.033(5) -0.008(5) -0.003(4) 0.007(4)
C10 0.046(6) 0.041(6) 0.039(6) 0.001(5) -0.019(5) -0.005(5)
C11 0.048(7) 0.070(8) 0.039(7) 0.021(6) -0.006(5) -0.012(6)
C12 0.050(7) 0.076(9) 0.036(6) -0.007(6) 0.004(5) 0.000(7)
C13 0.056(8) 0.051(7) 0.071(8) -0.023(7) -0.034(7) 0.015(6)
C14 0.057(7) 0.035(6) 0.029(6) -0.004(5) -0.014(5) 0.011(5)
C15 0.028(5) 0.025(5) 0.028(5) -0.009(4) -0.004(4) 0.009(4)
C16 0.029(5) 0.029(5) 0.040(6) -0.013(4) -0.015(4) 0.010(4)
C17 0.046(7) 0.032(5) 0.050(6) -0.003(5) -0.015(5) 0.005(5)
C18 0.034(6) 0.057(7) 0.043(6) -0.010(6) -0.010(5) 0.008(5)
C19 0.055(7) 0.052(7) 0.041(6) 0.006(5) -0.020(5) 0.018(6)
C20 0.033(6) 0.031(5) 0.051(6) 0.006(5) -0.009(5) 0.013(5)
C21 0.037(6) 0.033(5) 0.032(5) -0.007(4) -0.010(4) 0.007(5)
C22 0.035(6) 0.026(5) 0.041(6) -0.007(4) -0.015(5) 0.002(4)
C23 0.033(5) 0.021(5) 0.032(5) 0.008(4) -0.011(4) 0.002(4)
C24 0.036(6) 0.054(7) 0.043(6) -0.004(5) -0.013(5) 0.005(5)
C25 0.053(8) 0.065(8) 0.054(7) -0.013(6) -0.020(6) -0.007(6)
C26 0.064(8) 0.050(7) 0.034(6) -0.012(5) -0.005(6) -0.013(6)
C27 0.049(7) 0.051(7) 0.061(8) 0.001(6) 0.010(6) 0.008(6)
C28 0.038(6) 0.056(7) 0.052(7) -0.011(6) -0.018(5) 0.010(5)
C1S 0.075(9) 0.071(8) 0.063(8) -0.013(7) -0.004(7) -0.025(7)
Cl1 0.096(5) 0.230(9) 0.190(7) -0.127(6) -0.015(4) -0.048(5)
Cl2 0.071(2) 0.075(2) 0.064(2) 0.0059(18) 0.0022(17) -0.0018(18)
Cl3 0.236(6) 0.065(2) 0.096(3) 0.021(2) 0.021(3) -0.018(3)

loop_
_atom_type_symbol
_atom_type_description
_atom_type_scat_dispersion_real
_atom_type_scat_dispersion_imag
_atom_type_scat_source
C C 0.0033 0.0016 'International Tables Vol C Tables 4.2.6.8 and 6.1.1.4'
H H 0.0000 0.0000 'International Tables Vol C Tables 4.2.6.8 and 6.1.1.4'
N N 0.0061 0.0033 'International Tables Vol C Tables 4.2.6.8 and 6.1.1.4'
S S 0.1246 0.1234 'International Tables Vol C Tables 4.2.6.8 and 6.1.1.4'
Br Br -0.2901 2.4595 'International Tables Vol C Tables 4.2.6.8 and 6.1.1.4'
Pd Pd -0.9988 1.0072 'International Tables Vol C Tables 4.2.6.8 and 6.1.1.4'
Cl Cl 0.1484 0.1585 'International Tables Vol C Tables 4.2.6.8 and 6.1.1.4'

loop_
_geom_angle_atom_site_label_1
_geom_angle_atom_site_label_2
_geom_angle_atom_site_label_3
_geom_angle
C1 Pd1 Br3 86.6(2)
C1 Pd1 Br1 92.1(2)
Br3 Pd1 Br1 178.36(5)
C1 Pd1 Br2 176.3(2)
Br3 Pd1 Br2 94.17(4)
Br1 Pd1 Br2 87.10(4)
C15 Pd2 Br4 90.7(3)
C15 Pd2 Br2 90.0(3)
Br4 Pd2 Br2 177.52(5)
C15 Pd2 Br1 177.5(3)
Br4 Pd2 Br1 91.79(4)
Br2 Pd2 Br1 87.54(4)
Pd1 Br1 Pd2 92.60(4)
Pd2 Br2 Pd1 92.76(4)
C1 N1 C2 115.0(7)
C1 N1 C8 123.5(7)
C2 N1 C8 121.4(7)
C15 N3 C16 115.4(7)
C15 N3 C22 123.9(7)
C16 N3 C22 120.6(7)
C1 S1 C7 92.5(4)
C15 S2 C21 91.8(4)
N1 C1 S1 111.1(5)
N1 C1 Pd1 130.0(6)
S1 C1 Pd1 118.9(4)
C7 C2 C3 121.1(8)
C7 C2 N1 112.0(7)
C3 C2 N1 126.8(8)
C4 C3 C2 116.6(9)
C3 C4 C5 121.7(8)
C6 C5 C4 121.2(9)
C5 C6 C7 117.9(9)
C6 C7 C2 121.4(7)
C6 C7 S1 129.2(7)
C2 C7 S1 109.3(6)
N1 C8 C9 112.6(7)
C14 C9 C10 119.2(9)
C14 C9 C8 121.9(8)
C10 C9 C8 118.8(8)
C11 C10 C9 120.5(10)
C12 C11 C10 118.7(10)
C11 C12 C13 122.4(11)
C12 C13 C14 119.0(11)
C9 C14 C13 120.2(9)
N3 C15 S2 111.7(6)
N3 C15 Pd2 128.8(6)
S2 C15 Pd2 119.4(5)
C17 C16 C21 121.5(8)
C17 C16 N3 127.8(9)
C21 C16 N3 110.7(8)
C18 C17 C16 117.6(9)
C17 C18 C19 120.3(9)
C20 C19 C18 122.1(9)
C19 C20 C21 118.1(9)
C16 C21 C20 120.4(9)
C16 C21 S2 110.4(6)
C20 C21 S2 129.2(8)
N3 C22 C23 112.5(7)
C28 C23 C24 117.5(9)
C28 C23 C22 121.9(9)
C24 C23 C22 120.5(8)
C25 C24 C23 121.5(10)
C24 C25 C26 120.2(11)
C27 C26 C25 118.9(11)
C26 C27 C28 120.8(10)
C23 C28 C27 120.9(10)
Cl3 C1S Cl1 110.9(7)
Cl3 C1S Cl2 110.9(6)
Cl1 C1S Cl2 111.7(6)
Cl3 C1S Cl1A 116.4(8)
Cl1 C1S Cl1A 5.7(8)
Cl2 C1S Cl1A 109.5(7)

loop_
_geom_bond_atom_site_label_1
_geom_bond_atom_site_label_2
_geom_bond_distance
Pd1 C1 1.936(7)
Pd1 Br3 2.3896(13)
Pd1 Br1 2.4582(13)
Pd1 Br2 2.5388(11)
Pd2 C15 1.960(8)
Pd2 Br4 2.4145(13)
Pd2 Br2 2.4449(13)
Pd2 Br1 2.5322(11)
N1 C1 1.323(9)
N1 C2 1.414(10)
N1 C8 1.477(10)
N3 C15 1.309(11)
N3 C16 1.423(10)
N3 C22 1.497(10)
S1 C1 1.712(8)
S1 C7 1.743(8)
S2 C15 1.709(8)
S2 C21 1.738(9)
C2 C7 1.384(12)
C2 C3 1.405(11)
C3 C4 1.370(12)
C4 C5 1.398(13)
C5 C6 1.367(11)
C6 C7 1.376(11)
C8 C9 1.515(12)
C9 C14 1.372(12)
C9 C10 1.394(12)
C10 C11 1.392(13)
C11 C12 1.357(16)
C12 C13 1.361(14)
C13 C14 1.401(13)
C16 C17 1.378(12)
C16 C21 1.381(12)
C17 C18 1.373(12)
C18 C19 1.405(13)
C19 C20 1.333(13)
C20 C21 1.393(11)
C22 C23 1.501(12)
C23 C28 1.364(12)
C23 C24 1.381(12)
C24 C25 1.366(14)
C25 C26 1.366(14)
C26 C27 1.359(14)
C27 C28 1.378(14)
C1S Cl3 1.715(9)
C1S Cl1 1.728(10)
C1S Cl2 1.729(9)
C1S Cl1A 1.734(12)
